data_4313152
loop_
_publ_author_name
'Xiangru Meng'
'Yinglin Song'
'Hongwei Hou'
'Yaoting Fan'
'Gang Li'
'Yu Zhu'

_publ_section_title
;
 Novel Pb and Zn Coordination Polymers: Synthesis, Molecular Structures,
 and Third-Order Nonlinear Optical Properties
;
_journal_name_full 'Inorganic Chemistry'
_journal_page_first 1306
_journal_page_last 1315
_journal_paper_doi 10.1021/ic0259282
_journal_volume 42
_journal_year 2003
_chemical_formula_sum 'C36 H36 N10 O6 Pb'
_chemical_formula_weight 911.94
_space_group_IT_number 15
_symmetry_cell_setting monoclinic
_symmetry_space_group_name_Hall '-C 2yc'
_symmetry_space_group_name_H-M 'C 1 2/c 1'
_atom_sites_solution_hydrogens geom
_atom_sites_solution_primary direct
_atom_sites_solution_secondary difmap
_audit_creation_method SHELXL-97
_cell_angle_alpha 90.00
_cell_angle_beta 128.71(3)
_cell_angle_gamma 90.00
_cell_formula_units_Z 4
_cell_length_a 20.731(4)
_cell_length_b 14.125(3)
_cell_length_c 15.886(3)
_cell_measurement_reflns_used 180
_cell_measurement_temperature 291(2)
_cell_measurement_theta_max 25.2
_cell_measurement_theta_min 2
_cell_volume 3630(2)
_computing_cell_refinement raxis
_computing_data_collection raxis
_computing_data_reduction raxis
_computing_molecular_graphics texsan
_computing_publication_material texsan
_computing_structure_refinement 'SHELXL-97 (Sheldrick, 1997)'
_computing_structure_solution 'SHELXS-97 (Sheldrick, 1990)'
_diffrn_ambient_temperature 291(2)
_diffrn_measured_fraction_theta_full 0.894
_diffrn_measured_fraction_theta_max 0.894
_diffrn_measurement_device_type R-axis-IV
_diffrn_measurement_method 'Osillation  frames'
_diffrn_radiation_monochromator graphite
_diffrn_radiation_source 'fine-focus sealed tube'
_diffrn_radiation_type MoK\a
_diffrn_radiation_wavelength 0.71073
_diffrn_reflns_av_R_equivalents 0.0295
_diffrn_reflns_av_sigmaI/netI 0.0450
_diffrn_reflns_limit_h_max 13
_diffrn_reflns_limit_h_min -26
_diffrn_reflns_limit_k_max 18
_diffrn_reflns_limit_k_min -13
_diffrn_reflns_limit_l_max 20
_diffrn_reflns_limit_l_min -16
_diffrn_reflns_number 6634
_diffrn_reflns_theta_full 27.52
_diffrn_reflns_theta_max 27.52
_diffrn_reflns_theta_min 1.91
_exptl_absorpt_coefficient_mu 4.708
_exptl_absorpt_correction_T_max 0.4528
_exptl_absorpt_correction_T_min 0.3324
_exptl_crystal_colour colorless
_exptl_crystal_density_diffrn 1.669
_exptl_crystal_density_method 'not measured'
_exptl_crystal_description PRISMATIC
_exptl_crystal_F_000 1808
_exptl_crystal_size_max 0.30
_exptl_crystal_size_mid 0.20
_exptl_crystal_size_min 0.20
_refine_diff_density_max 0.768
_refine_diff_density_min -0.782
_refine_diff_density_rms 0.095
_refine_ls_extinction_coef 0.00138(7)
_refine_ls_extinction_expression Fc^*^=kFc[1+0.001xFc^2^\l^3^/sin(2\q)]^-1/4^
_refine_ls_extinction_method SHELXL
_refine_ls_goodness_of_fit_ref 1.067
_refine_ls_hydrogen_treatment mixed
_refine_ls_matrix_type full
_refine_ls_number_parameters 241
_refine_ls_number_reflns 3745
_refine_ls_number_restraints 0
_refine_ls_restrained_S_all 1.067
_refine_ls_R_factor_all 0.0383
_refine_ls_R_factor_gt 0.0309
_refine_ls_shift/su_max 0.002
_refine_ls_shift/su_mean 0.000
_refine_ls_structure_factor_coef Fsqd
_refine_ls_weighting_details 'calc w=1/[\s^2^(Fo^2^)+(0.0261P)^2^+0.0000P] where P=(Fo^2^+2Fc^2^)/3'
_refine_ls_weighting_scheme calc
_refine_ls_wR_factor_gt 0.0527
_refine_ls_wR_factor_ref 0.0540
_reflns_number_gt 3495
_reflns_number_total 3745
_reflns_threshold_expression >2sigma(I)
_cod_data_source_file ic0259282_s1_1.cif
_cod_data_source_block CIF
_cod_depositor_comments
;
The following automatic conversions were performed:

'_symmetry_cell_setting' value 'MONOCLINIC' changed to 'monoclinic'
according to the built-in table from CIF Core dictionary named
'cif_core.dic' version 2.4.1 from 2010-06-29.

Automatic conversion script
Id: cif_fix_values 1646 2011-03-28 12:23:43Z adriana 

The following automatic conversions were performed:

data name '_atom_site_symetry_multiplicity' was replaced with
'_atom_site_symmetry_multiplicity' as specified in the replacement
file 'data/replacement-values/replacement_tags.lst'.

Automatic conversion script
Id: cif_correct_tags 9268 2022-04-12 08:56:07Z antanas 
;
_cod_original_cell_volume 3630.2(13)
_cod_database_code 4313152

loop_
_symmetry_equiv_pos_as_xyz
'x, y, z'
'-x, y, -z+1/2'
'x+1/2, y+1/2, z'
'-x+1/2, y+1/2, -z+1/2'
'-x, -y, -z'
'x, -y, z-1/2'
'-x+1/2, -y+1/2, -z'
'x+1/2, -y+1/2, z-1/2'

loop_
_atom_site_label
_atom_site_type_symbol
_atom_site_fract_x
_atom_site_fract_y
_atom_site_fract_z
_atom_site_U_iso_or_equiv
_atom_site_adp_type
_atom_site_occupancy
_atom_site_symmetry_multiplicity
_atom_site_calc_flag
_atom_site_refinement_flags
_atom_site_disorder_assembly
_atom_site_disorder_group
Pb1 Pb 0.5000 0.270800(13) 0.7500 0.03246(8) Uani 1 2 d S . .
N1 N 0.50107(17) 0.12348(19) 0.6541(2) 0.0343(6) Uani 1 1 d . . .
N2 N 0.42965(18) 0.0111(2) 0.5278(2) 0.0416(7) Uani 1 1 d . . .
N3 N 0.45362(18) 0.3328(2) 0.5523(2) 0.0442(8) Uani 1 1 d . . .
N4 N 0.38298(18) 0.4083(2) 0.3936(2) 0.0386(7) Uani 1 1 d . . .
N5 N 0.3142(2) 0.3190(3) 0.6429(3) 0.0671(10) Uani 1 1 d . . .
C1 C 0.5434(2) 0.0376(2) 0.6970(3) 0.0339(8) Uani 1 1 d . . .
C2 C 0.6188(2) 0.0172(3) 0.7971(3) 0.0428(9) Uani 1 1 d . . .
H2A H 0.6496 0.0638 0.8492 0.051 Uiso 1 1 calc R . .
C3 C 0.6457(3) -0.0760(3) 0.8150(4) 0.0605(12) Uani 1 1 d . . .
H3A H 0.6957 -0.0925 0.8807 0.073 Uiso 1 1 calc R . .
C4 C 0.5988(3) -0.1458(3) 0.7361(5) 0.0727(14) Uani 1 1 d . . .
H4A H 0.6183 -0.2077 0.7518 0.087 Uiso 1 1 calc R . .
C5 C 0.5253(3) -0.1264(3) 0.6365(4) 0.0617(12) Uani 1 1 d . . .
H5A H 0.4953 -0.1733 0.5845 0.074 Uiso 1 1 calc R . .
C6 C 0.4978(2) -0.0330(2) 0.6175(3) 0.0401(9) Uani 1 1 d . . .
C7 C 0.4343(2) 0.1030(3) 0.5544(3) 0.0397(8) Uani 1 1 d . . .
H7A H 0.3946 0.1478 0.5075 0.048 Uiso 1 1 calc R . .
C8 C 0.3644(2) -0.0309(3) 0.4199(3) 0.0516(10) Uani 1 1 d . . .
H8A H 0.3890 -0.0792 0.4047 0.062 Uiso 1 1 calc R . .
H8B H 0.3424 0.0180 0.3654 0.062 Uiso 1 1 calc R . .
C9 C 0.2947(2) -0.0739(3) 0.4124(3) 0.0472(9) Uani 1 1 d . . .
H9A H 0.2688 -0.0254 0.4255 0.057 Uiso 1 1 calc R . .
H9B H 0.3166 -0.1221 0.4677 0.057 Uiso 1 1 calc R . .
C10 C 0.2702(2) 0.3816(3) 0.1984(3) 0.0517(10) Uani 1 1 d . . .
H10A H 0.2438 0.3329 0.2105 0.062 Uiso 1 1 calc R . .
H10B H 0.3119 0.3511 0.1979 0.062 Uiso 1 1 calc R . .
C11 C 0.3128(2) 0.4518(3) 0.2923(3) 0.0456(9) Uani 1 1 d . . .
H11A H 0.3323 0.5056 0.2758 0.055 Uiso 1 1 calc R . .
H11B H 0.2732 0.4747 0.3010 0.055 Uiso 1 1 calc R . .
C12 C 0.3832(2) 0.3715(3) 0.4725(3) 0.0450(9) Uani 1 1 d . . .
H12A H 0.3374 0.3735 0.4704 0.054 Uiso 1 1 calc R . .
C13 C 0.5048(2) 0.3453(2) 0.5241(3) 0.0355(8) Uani 1 1 d . . .
C14 C 0.5870(2) 0.3181(3) 0.5787(3) 0.0463(9) Uani 1 1 d . . .
H14A H 0.6164 0.2861 0.6442 0.056 Uiso 1 1 calc R . .
C15 C 0.6227(3) 0.3404(3) 0.5317(4) 0.0621(12) Uani 1 1 d . . .
H15A H 0.6771 0.3225 0.5658 0.075 Uiso 1 1 calc R . .
C16 C 0.5786(3) 0.3897(3) 0.4332(4) 0.0677(13) Uani 1 1 d . . .
H16A H 0.6048 0.4046 0.4043 0.081 Uiso 1 1 calc R . .
C17 C 0.4975(3) 0.4163(3) 0.3786(3) 0.0544(11) Uani 1 1 d . . .
H17A H 0.4683 0.4486 0.3133 0.065 Uiso 1 1 calc R . .
C18 C 0.4615(2) 0.3925(2) 0.4256(3) 0.0354(8) Uani 1 1 d . . .
O1 O 0.3424(2) 0.2394(2) 0.6501(4) 0.1023(15) Uani 1 1 d . . .
O2 O 0.2493(2) 0.3255(3) 0.6311(4) 0.1155(15) Uani 1 1 d . . .
O3 O 0.3554(3) 0.3896(3) 0.6570(3) 0.0887(12) Uani 1 1 d . . .

loop_
_atom_site_aniso_label
_atom_site_aniso_U_11
_atom_site_aniso_U_22
_atom_site_aniso_U_33
_atom_site_aniso_U_23
_atom_site_aniso_U_13
_atom_site_aniso_U_12
Pb1 0.03568(11) 0.02547(10) 0.02826(11) 0.000 0.01611(8) 0.000
N1 0.0326(15) 0.0363(16) 0.0282(16) -0.0039(12) 0.0162(14) -0.0020(12)
N2 0.0352(16) 0.0469(19) 0.0351(18) -0.0181(14) 0.0183(15) -0.0090(14)
N3 0.0466(18) 0.047(2) 0.0318(18) 0.0119(14) 0.0212(16) 0.0130(15)
N4 0.0380(16) 0.0407(17) 0.0277(16) 0.0088(12) 0.0159(14) 0.0061(13)
N5 0.049(2) 0.071(3) 0.055(2) 0.005(2) 0.020(2) 0.025(2)
C1 0.0332(18) 0.0365(19) 0.038(2) -0.0059(15) 0.0252(17) -0.0021(15)
C2 0.036(2) 0.053(2) 0.037(2) -0.0015(17) 0.0221(18) 0.0042(17)
C3 0.055(3) 0.071(3) 0.056(3) 0.014(2) 0.035(2) 0.027(2)
C4 0.089(4) 0.041(2) 0.094(4) 0.003(2) 0.060(4) 0.021(3)
C5 0.066(3) 0.042(2) 0.072(3) -0.013(2) 0.040(3) 0.002(2)
C6 0.045(2) 0.035(2) 0.048(2) -0.0117(17) 0.033(2) -0.0040(17)
C7 0.0358(19) 0.044(2) 0.033(2) -0.0042(16) 0.0186(18) -0.0005(16)
C8 0.050(2) 0.064(3) 0.041(2) -0.0253(19) 0.028(2) -0.019(2)
C9 0.044(2) 0.052(2) 0.034(2) -0.0029(17) 0.0187(19) -0.0049(18)
C10 0.043(2) 0.046(2) 0.035(2) 0.0067(17) 0.0092(19) 0.0076(18)
C11 0.043(2) 0.044(2) 0.032(2) 0.0122(16) 0.0146(18) 0.0114(17)
C12 0.047(2) 0.053(2) 0.034(2) 0.0124(17) 0.0255(19) 0.0133(18)
C13 0.0404(19) 0.0303(17) 0.0255(18) -0.0003(13) 0.0157(16) 0.0010(15)
C14 0.042(2) 0.041(2) 0.035(2) -0.0033(17) 0.0143(19) -0.0001(18)
C15 0.038(2) 0.066(3) 0.063(3) -0.008(2) 0.022(2) -0.003(2)
C16 0.062(3) 0.081(4) 0.071(4) -0.001(3) 0.047(3) -0.013(3)
C17 0.054(3) 0.064(3) 0.040(3) 0.004(2) 0.027(2) -0.005(2)
C18 0.0376(19) 0.0317(18) 0.0278(19) -0.0023(14) 0.0160(16) -0.0041(15)
O1 0.065(2) 0.056(2) 0.142(4) 0.001(2) 0.043(3) 0.0186(18)
O2 0.047(2) 0.131(4) 0.119(4) -0.009(3) 0.028(2) 0.020(2)
O3 0.120(3) 0.058(2) 0.121(3) 0.012(2) 0.091(3) 0.024(2)

loop_
_atom_type_symbol
_atom_type_description
_atom_type_scat_dispersion_real
_atom_type_scat_dispersion_imag
_atom_type_scat_source
C C 0.0033 0.0016 'International Tables Vol C Tables 4.2.6.8 and 6.1.1.4'
H H 0.0000 0.0000 'International Tables Vol C Tables 4.2.6.8 and 6.1.1.4'
N N 0.0061 0.0033 'International Tables Vol C Tables 4.2.6.8 and 6.1.1.4'
O O 0.0106 0.0060 'International Tables Vol C Tables 4.2.6.8 and 6.1.1.4'
Pb Pb -3.3944 10.1111 'International Tables Vol C Tables 4.2.6.8 and 6.1.1.4'

loop_
_geom_angle_atom_site_label_1
_geom_angle_atom_site_label_2
_geom_angle_atom_site_label_3
_geom_angle
_geom_angle_site_symmetry_1
_geom_angle_site_symmetry_3
_geom_angle_publ_flag
N1 Pb1 N1 72.95(12) 2_656 . ?
N1 Pb1 O1 75.80(11) 2_656 . ?
N1 Pb1 O1 88.53(11) . . ?
N1 Pb1 O1 88.53(11) 2_656 2_656 ?
N1 Pb1 O1 75.80(11) . 2_656 ?
O1 Pb1 O1 160.60(15) . 2_656 ?
N1 Pb1 N3 73.32(9) 2_656 2_656 ?
N1 Pb1 N3 142.35(9) . 2_656 ?
O1 Pb1 N3 98.96(13) . 2_656 ?
O1 Pb1 N3 87.14(14) 2_656 2_656 ?
N1 Pb1 N3 142.35(9) 2_656 . ?
N1 Pb1 N3 73.32(9) . . ?
O1 Pb1 N3 87.14(14) . . ?
O1 Pb1 N3 98.96(13) 2_656 . ?
N3 Pb1 N3 143.42(13) 2_656 . ?
C7 N1 C1 105.1(3) . . ?
C7 N1 Pb1 119.4(2) . . ?
C1 N1 Pb1 130.1(2) . . ?
C7 N2 C6 106.6(3) . . ?
C7 N2 C8 125.3(3) . . ?
C6 N2 C8 128.1(3) . . ?
C12 N3 C13 104.2(3) . . ?
C12 N3 Pb1 127.6(2) . . ?
C13 N3 Pb1 127.2(2) . . ?
C12 N4 C18 105.9(3) . . ?
C12 N4 C11 127.1(3) . . ?
C18 N4 C11 126.9(3) . . ?
O1 N5 O3 118.8(4) . . ?
O1 N5 O2 119.0(5) . . ?
O3 N5 O2 121.9(5) . . ?
C2 C1 N1 130.5(3) . . ?
C2 C1 C6 121.4(3) . . ?
N1 C1 C6 108.1(3) . . ?
C3 C2 C1 116.7(4) . . ?
C3 C2 H2A 121.6 . . ?
C1 C2 H2A 121.6 . . ?
C2 C3 C4 121.2(4) . . ?
C2 C3 H3A 119.4 . . ?
C4 C3 H3A 119.4 . . ?
C5 C4 C3 122.7(4) . . ?
C5 C4 H4A 118.6 . . ?
C3 C4 H4A 118.7 . . ?
C4 C5 C6 116.5(4) . . ?
C4 C5 H5A 121.7 . . ?
C6 C5 H5A 121.7 . . ?
N2 C6 C5 131.9(4) . . ?
N2 C6 C1 106.6(3) . . ?
C5 C6 C1 121.4(4) . . ?
N1 C7 N2 113.5(3) . . ?
N1 C7 H7A 123.2 . . ?
N2 C7 H7A 123.2 . . ?
N2 C8 C9 112.9(3) . . ?
N2 C8 H8A 109.0 . . ?
C9 C8 H8A 109.0 . . ?
N2 C8 H8B 109.0 . . ?
C9 C8 H8B 109.0 . . ?
H8A C8 H8B 107.8 . . ?
C8 C9 C10 111.6(3) . 4_545 ?
C8 C9 H9A 109.3 . . ?
C10 C9 H9A 109.3 4_545 . ?
C8 C9 H9B 109.3 . . ?
C10 C9 H9B 109.3 4_545 . ?
H9A C9 H9B 108.0 . . ?
C11 C10 C9 114.3(3) . 4 ?
C11 C10 H10A 108.7 . . ?
C9 C10 H10A 108.7 4 . ?
C11 C10 H10B 108.7 . . ?
C9 C10 H10B 108.7 4 . ?
H10A C10 H10B 107.6 . . ?
N4 C11 C10 111.7(3) . . ?
N4 C11 H11A 109.3 . . ?
C10 C11 H11A 109.3 . . ?
N4 C11 H11B 109.3 . . ?
C10 C11 H11B 109.3 . . ?
H11A C11 H11B 107.9 . . ?
N3 C12 N4 114.4(3) . . ?
N3 C12 H12A 122.8 . . ?
N4 C12 H12A 122.8 . . ?
C18 C13 C14 120.6(3) . . ?
C18 C13 N3 109.6(3) . . ?
C14 C13 N3 129.8(3) . . ?
C15 C14 C13 117.4(4) . . ?
C15 C14 H14A 121.3 . . ?
C13 C14 H14A 121.3 . . ?
C14 C15 C16 121.4(4) . . ?
C14 C15 H15A 119.3 . . ?
C16 C15 H15A 119.3 . . ?
C17 C16 C15 121.6(4) . . ?
C17 C16 H16A 119.2 . . ?
C15 C16 H16A 119.2 . . ?
C16 C17 C18 116.7(4) . . ?
C16 C17 H17A 121.6 . . ?
C18 C17 H17A 121.6 . . ?
N4 C18 C17 131.8(3) . . ?
N4 C18 C13 105.9(3) . . ?
C17 C18 C13 122.3(3) . . ?
N5 O1 Pb1 103.8(3) . . ?

loop_
_geom_bond_atom_site_label_1
_geom_bond_atom_site_label_2
_geom_bond_distance
_geom_bond_site_symmetry_2
_geom_bond_publ_flag
Pb1 N1 2.588(3) 2_656 ?
Pb1 N1 2.588(3) . ?
Pb1 O1 2.628(4) . ?
Pb1 O1 2.628(4) 2_656 ?
Pb1 N3 2.788(3) 2_656 ?
Pb1 N3 2.788(3) . ?
N1 C7 1.329(4) . ?
N1 C1 1.400(4) . ?
N2 C7 1.350(4) . ?
N2 C6 1.377(5) . ?
N2 C8 1.491(4) . ?
N3 C12 1.312(5) . ?
N3 C13 1.398(4) . ?
N4 C12 1.355(5) . ?
N4 C18 1.386(4) . ?
N4 C11 1.468(4) . ?
N5 O1 1.238(5) . ?
N5 O3 1.239(5) . ?
N5 O2 1.240(5) . ?
C1 C2 1.395(5) . ?
C1 C6 1.410(5) . ?
C2 C3 1.388(5) . ?
C2 H2A 0.9300 . ?
C3 C4 1.401(7) . ?
C3 H3A 0.9300 . ?
C4 C5 1.373(7) . ?
C4 H4A 0.9300 . ?
C5 C6 1.394(5) . ?
C5 H5A 0.9300 . ?
C7 H7A 0.9300 . ?
C8 C9 1.501(5) . ?
C8 H8A 0.9700 . ?
C8 H8B 0.9700 . ?
C9 C10 1.530(5) 4_545 ?
C9 H9A 0.9700 . ?
C9 H9B 0.9700 . ?
C10 C11 1.530(5) . ?
C10 C9 1.530(5) 4 ?
C10 H10A 0.9700 . ?
C10 H10B 0.9700 . ?
C11 H11A 0.9700 . ?
C11 H11B 0.9700 . ?
C12 H12A 0.9300 . ?
C13 C18 1.394(5) . ?
C13 C14 1.398(5) . ?
C14 C15 1.377(6) . ?
C14 H14A 0.9300 . ?
C15 C16 1.407(7) . ?
C15 H15A 0.9300 . ?
C16 C17 1.376(6) . ?
C16 H16A 0.9300 . ?
C17 C18 1.389(5) . ?
C17 H17A 0.9300 . ?
